data_7200006
loop_
_publ_author_name
'Kendrick, John'
'Gourlay, Matthew D.'
'Neumann, Marcus A.'
'Leusen, Frank J. J.'

_publ_section_title
;
 Predicting spontaneous racemate resolution using recent developments in
 crystal structure prediction
;
_journal_issue 11
_journal_name_full CrystEngComm
_journal_page_first 2391
_journal_page_last 2399
_journal_paper_doi 10.1039/b909038j
_journal_volume 11
_journal_year 2009
_space_group_IT_number 19
_symmetry_cell_setting orthorhombic
_symmetry_Int_Tables_number 19
_symmetry_space_group_name_Hall 'P 2ac 2ab'
_symmetry_space_group_name_H-M 'P 21 21 21'
_cell_angle_alpha 90.000000
_cell_angle_beta 90.000000
_cell_angle_gamma 90.000000
_cell_length_a 13.735926
_cell_length_b 10.600399
_cell_length_c 8.442068
_cell_volume 1229.218
_cod_data_source_file 23HTP_enantiopure.cif
_cod_data_source_block 23HTP_E_7
_cod_original_sg_symbol_H-M 'P 2_1 2_1 2_1'
_cod_struct_determination_method theoretical
_cod_database_code 7200006

loop_
_symmetry_equiv_pos_site_id
_symmetry_equiv_pos_as_xyz
1 x,y,z
2 -x+1/2,-y,z+1/2
3 -x,y+1/2,-z+1/2
4 x+1/2,-y+1/2,-z

loop_
_atom_site_label
_atom_site_type_symbol
_atom_site_fract_x
_atom_site_fract_y
_atom_site_fract_z
C1 C 0.567446 0.796654 0.014496
C2 C 0.472153 0.829112 0.100061
C3 C 0.489442 0.960444 0.175566
N4 N 0.567492 1.012273 0.072028
C5 C 0.606758 0.922808 -0.048738
O6 O 0.600728 1.125035 0.092060
C7 C 0.531271 0.950251 0.344032
C8 C 0.396958 1.040152 0.170602
C9 C 0.322787 1.014677 0.280075
H10 H 0.332437 0.943707 0.371494
C11 C 0.234899 1.079720 0.271919
H12 H 0.178434 1.057666 0.358050
C13 C 0.218541 1.170854 0.156032
H14 H 0.149632 1.221492 0.148768
C15 C 0.292096 1.195802 0.045194
O16 O 0.281044 1.281375 -0.073557
C17 C 0.380961 1.130838 0.053537
H18 H 0.436799 1.153486 -0.033194
C19 C 0.564257 0.958474 -0.211203
C20 C 0.717768 0.926875 -0.052888
H21 H 0.620134 0.755636 0.097580
H22 H 0.557082 0.728318 -0.081536
H23 H 0.411344 0.834648 0.016125
H24 H 0.452688 0.759810 0.190984
H25 H 0.552692 1.043517 0.387524
H26 H 0.477326 0.909957 0.424857
H27 H 0.595063 0.888350 0.344869
H28 H 0.214986 1.321236 -0.069526
H29 H 0.582952 1.056539 -0.240125
H30 H 0.595678 0.897149 -0.302323
H31 H 0.484730 0.949512 -0.213166
H32 H 0.744671 1.016681 -0.099707
H33 H 0.748450 0.912547 0.065721
H34 H 0.743858 0.851339 -0.130718
